data_9004254
loop_
_publ_author_name
'Ercit, T. S.'
'Hawthorne, F. C.'
'Cerny, P.'

_publ_section_title
;
 The crystal structure of alumotantite: Its relation to
 the structures of simpsonite and the (Al,Ga)(Ta,Nb)O4 compounds
;
_journal_name_full 'The Canadian Mineralogist'
_journal_page_first 653
_journal_page_last 662
_journal_volume 30
_journal_year 1992
_chemical_formula_sum 'Al O4 Ta'
_chemical_name_mineral Alumotantite
_space_group_IT_number 60
_symmetry_space_group_name_Hall '-P 2n 2ab'
_symmetry_space_group_name_H-M 'P b c n'
_cell_angle_alpha 90
_cell_angle_beta 90
_cell_angle_gamma 90
_cell_length_a 4.473
_cell_length_b 11.308
_cell_length_c 4.775
_cell_formula_units_Z 4
_cell_volume 241.523
_database_code_amcsd 0005280
_exptl_crystal_density_diffrn 7.478
_cod_original_formula_sum 'Ta Al O4'
_cod_database_code 9004254

loop_
_space_group_symop_operation_xyz
x,y,z
x,-y,1/2+z
-x,y,1/2-z
1/2-x,1/2+y,z
1/2+x,1/2-y,-z
1/2+x,1/2+y,1/2-z
1/2-x,1/2-y,1/2+z
-x,-y,-z

loop_
_atom_site_aniso_label
_atom_site_aniso_U_11
_atom_site_aniso_U_22
_atom_site_aniso_U_33
_atom_site_aniso_U_12
_atom_site_aniso_U_13
_atom_site_aniso_U_23
Ta 0.00628 0.00259 0.00635 0.00000 -0.00022 0.00000
O1 0.00456 0.00842 0.00728 -0.00205 -0.00032 -0.00055
O2 0.01338 0.00130 0.01040 0.00000 -0.01060 0.00000

loop_
_atom_site_label
_atom_site_fract_x
_atom_site_fract_y
_atom_site_fract_z
_atom_site_U_iso_or_equiv
Ta 0.00000 0.16817 0.25000 ?
Al 0.00000 0.43460 0.25000 0.00557
O1 0.22200 0.31200 0.08600 ?
O2 0.26600 0.05800 0.07300 ?

loop_
_cod_related_entry_id
_cod_related_entry_database
_cod_related_entry_code
1 AMCSD 0005280
